data_7020103
loop_
_publ_author_name
'Ward, Jonathan S.'
'Lynam, Jason M.'
'Moir, James W. B.'
'Sanin, David E.'
'Mountford, Adrian P.'
'Fairlamb, Ian J. S.'

_publ_section_title
;
 A therapeutically viable photo-activated manganese-based CO-releasing
 molecule (photo-CO-RM).
;
_journal_issue 35
_journal_name_full 'Dalton transactions (Cambridge, England : 2003)'
_journal_page_first 10514
_journal_page_last 10517
_journal_paper_doi 10.1039/c2dt31588b
_journal_volume 41
_journal_year 2012
_chemical_formula_moiety 'C18 H12 Mn N O7'
_chemical_formula_sum 'C18 H12 Mn N O7'
_chemical_formula_weight 409.23
_chemical_name_systematic
;
?
;
_space_group_crystal_system triclinic
_space_group_IT_number 2
_space_group_name_Hall '-P 1'
_space_group_name_H-M_alt 'P -1'
_symmetry_space_group_name_Hall '-P 1'
_symmetry_space_group_name_H-M 'P -1'
_atom_sites_solution_hydrogens geom
_atom_sites_solution_primary iterative
_atom_sites_solution_secondary difmap
_audit_creation_date 2011-12-21
_audit_creation_method
;
Olex2 1.1
(compiled 2011.11.01 svn.r2039, GUI svn.r3906)
;
_cell_angle_alpha 67.181(6)
_cell_angle_beta 83.042(5)
_cell_angle_gamma 86.381(4)
_cell_formula_units_Z 2
_cell_length_a 7.0000(4)
_cell_length_b 11.2458(6)
_cell_length_c 12.1356(8)
_cell_measurement_reflns_used 5796
_cell_measurement_temperature 110.00(10)
_cell_measurement_theta_max 32.1860
_cell_measurement_theta_min 2.9261
_cell_volume 873.93(10)
_computing_cell_refinement
;
CrysAlisPro, Agilent Technologies,
Version 1.171.35.19 (release 27-10-2011 CrysAlis171 .NET)
(compiled Oct 27 2011,15:02:11)
;
_computing_data_collection
;
CrysAlisPro, Agilent Technologies,
Version 1.171.35.19 (release 27-10-2011 CrysAlis171 .NET)
(compiled Oct 27 2011,15:02:11)
;
_computing_data_reduction
;
CrysAlisPro, Agilent Technologies,
Version 1.171.35.19 (release 27-10-2011 CrysAlis171 .NET)
(compiled Oct 27 2011,15:02:11)
;
_computing_molecular_graphics
;
O. V. Dolomanov, L. J. Bourhis, R. J. Gildea, J. A. K. Howard and H. Puschmann,
OLEX2: a complete structure solution, refinement and analysis program.
J. Appl. Cryst. (2009). 42, 339-341.
;
_computing_publication_material
;
O. V. Dolomanov, L. J. Bourhis, R. J. Gildea, J. A. K. Howard and H. Puschmann,
OLEX2: a complete structure solution, refinement and analysis program.
J. Appl. Cryst. (2009). 42, 339-341.
;
_computing_structure_refinement
;
XL, G.M. Sheldrick, Acta Cryst.
(2008). A64, 112-122
;
_computing_structure_solution
;
Palatinus, L. & Chapuis, G. (2007).
SUPERFLIP - a computer program for the solution of crystal structures
by charge flipping in arbitrary dimensions.
J. Appl. Cryst. 40, 786-790.
;
_diffrn_ambient_temperature 110.00(10)
_diffrn_detector_area_resol_mean 16.1450
_diffrn_measured_fraction_theta_full 0.999
_diffrn_measured_fraction_theta_max 0.886
_diffrn_measurement_details
;
1 omega 15.00 56.00 1.0000 18.8700
omega____ theta____ kappa____ phi______ frames
- 26.5735 -77.0000 -60.0000 41

2 omega 6.00 71.00 1.0000 18.8700
omega____ theta____ kappa____ phi______ frames
- 26.5735 77.0000 150.0000 65

3 omega 1.00 93.00 1.0000 18.8700
omega____ theta____ kappa____ phi______ frames
- 26.5735 77.0000 60.0000 92

4 omega -10.00 64.00 1.0000 18.8700
omega____ theta____ kappa____ phi______ frames
- 26.5735 -99.0000 -120.0000 74

5 omega -7.00 94.00 1.0000 18.8700
omega____ theta____ kappa____ phi______ frames
- 26.5735 19.0000 60.0000 101

6 omega -38.00 12.00 1.0000 18.8700
omega____ theta____ kappa____ phi______ frames
- 26.5735 -77.0000 -60.0000 50
;
_diffrn_measurement_device_type 'SuperNova, Single source at offset), Eos'
_diffrn_measurement_method '\w scans'
_diffrn_orient_matrix_UB_11 0.0715523000
_diffrn_orient_matrix_UB_12 -0.0493356000
_diffrn_orient_matrix_UB_13 0.0079517000
_diffrn_orient_matrix_UB_21 -0.0548353000
_diffrn_orient_matrix_UB_22 -0.0403841000
_diffrn_orient_matrix_UB_23 0.0530199000
_diffrn_orient_matrix_UB_31 -0.0479270000
_diffrn_orient_matrix_UB_32 -0.0248790000
_diffrn_orient_matrix_UB_33 -0.0345180000
_diffrn_radiation_monochromator mirror
_diffrn_radiation_type 'Mo K\a'
_diffrn_radiation_wavelength 0.7107
_diffrn_reflns_av_R_equivalents 0.0247
_diffrn_reflns_av_unetI/netI 0.0384
_diffrn_reflns_limit_h_max 9
_diffrn_reflns_limit_h_min -9
_diffrn_reflns_limit_k_max 16
_diffrn_reflns_limit_k_min -15
_diffrn_reflns_limit_l_max 17
_diffrn_reflns_limit_l_min -18
_diffrn_reflns_number 9348
_diffrn_reflns_theta_full 30.01
_diffrn_reflns_theta_max 32.26
_diffrn_reflns_theta_min 2.93
_diffrn_source 'SuperNova (Mo) X-ray Source'
_exptl_absorpt_coefficient_mu 0.797
_exptl_absorpt_correction_T_max 0.933
_exptl_absorpt_correction_T_min 0.891
_exptl_absorpt_correction_type analytical
_exptl_absorpt_process_details
;
CrysAlisPro, Agilent Technologies,
Version 1.171.35.19 (release 27-10-2011 CrysAlis171 .NET)
(compiled Oct 27 2011,15:02:11)
Analytical numeric absorption correction using a multifaceted crystal
model based on expressions derived by R.C. Clark & J.S. Reid.
(Clark, R. C. & Reid, J. S. (1995). Acta Cryst. A51, 887-897)
;
_exptl_crystal_colour 'clear colourless'
_exptl_crystal_colour_lustre clear
_exptl_crystal_colour_primary colourless
_exptl_crystal_density_diffrn 1.555
_exptl_crystal_density_method 'not measured'
_exptl_crystal_description irregular
_exptl_crystal_F_000 416
_exptl_crystal_size_max 0.2161
_exptl_crystal_size_mid 0.1857
_exptl_crystal_size_min 0.0987
_refine_diff_density_max 0.481
_refine_diff_density_min -0.418
_refine_diff_density_rms 0.066
_refine_ls_extinction_method none
_refine_ls_goodness_of_fit_ref 1.062
_refine_ls_hydrogen_treatment constr
_refine_ls_matrix_type full
_refine_ls_number_parameters 245
_refine_ls_number_reflns 5500
_refine_ls_number_restraints 0
_refine_ls_restrained_S_all 1.062
_refine_ls_R_factor_all 0.0371
_refine_ls_R_factor_gt 0.0322
_refine_ls_shift/su_max 0.001
_refine_ls_shift/su_mean 0.000
_refine_ls_structure_factor_coef Fsqd
_refine_ls_weighting_details 'calc w=1/[\s^2^(Fo^2^)+(0.0341P)^2^+0.2801P] where P=(Fo^2^+2Fc^2^)/3'
_refine_ls_weighting_scheme calc
_refine_ls_wR_factor_gt 0.0796
_refine_ls_wR_factor_ref 0.0831
_reflns_number_gt 4899
_reflns_number_total 5500
_reflns_threshold_expression >2sigma(I)
_cod_data_source_file c2dt31588b.txt
_cod_data_source_block ijsf1124
_cod_original_cell_volume 873.93(9)
_cod_database_code 7020103
_chemical_oxdiff_formula 'C18 H12 Mn1 N1 O7'
_chemical_oxdiff_usercomment 'Jonathan JSW 1-151-1'
_reflns_odcompleteness_completeness 99.92
_reflns_odcompleteness_iscentric 1
_reflns_odcompleteness_theta 30.01

loop_
_space_group_symop_id
_space_group_symop_operation_xyz
1 'x, y, z'
2 '-x, -y, -z'

loop_
_atom_site_label
_atom_site_type_symbol
_atom_site_fract_x
_atom_site_fract_y
_atom_site_fract_z
_atom_site_U_iso_or_equiv
_atom_site_adp_type
_atom_site_occupancy
_atom_site_symmetry_multiplicity
_atom_site_calc_flag
_atom_site_refinement_flags
C1 C 0.57500(19) 0.99140(13) 0.64996(12) 0.0157(2) Uani 1 1 d .
C2 C 0.2072(2) 0.95767(13) 0.71716(12) 0.0168(2) Uani 1 1 d .
C3 C 0.42599(19) 1.07279(13) 0.81874(12) 0.0168(2) Uani 1 1 d .
C4 C 0.65419(19) 0.85869(13) 0.86720(12) 0.0157(2) Uani 1 1 d .
C5 C 0.43196(17) 0.74508(12) 0.78232(11) 0.0118(2) Uani 1 1 d .
C6 C 0.52047(18) 0.70682(12) 0.69191(11) 0.0132(2) Uani 1 1 d .
H6 H 0.5843 0.7676 0.6235 0.016 Uiso 1 1 calc R
C7 C 0.51534(18) 0.57894(12) 0.70190(11) 0.0126(2) Uani 1 1 d .
C8 C 0.42051(19) 0.48571(13) 0.80318(12) 0.0148(2) Uani 1 1 d .
H8 H 0.4178 0.4005 0.8101 0.018 Uiso 1 1 calc R
C9 C 0.32995(19) 0.52255(13) 0.89382(12) 0.0147(2) Uani 1 1 d .
H9 H 0.2660 0.4612 0.9618 0.018 Uiso 1 1 calc R
C10 C 0.33348(18) 0.65032(12) 0.88434(11) 0.0122(2) Uani 1 1 d .
C11 C 0.23889(18) 0.69443(13) 0.97637(11) 0.0129(2) Uani 1 1 d .
C12 C 0.12595(19) 0.61826(14) 1.08061(12) 0.0169(2) Uani 1 1 d .
H12 H 0.1091 0.5316 1.0965 0.020 Uiso 1 1 calc R
C13 C 0.03929(19) 0.67143(15) 1.16013(12) 0.0191(3) Uani 1 1 d .
H13 H -0.0374 0.6215 1.2288 0.023 Uiso 1 1 calc R
C14 C 0.0686(2) 0.80044(15) 1.13568(12) 0.0190(3) Uani 1 1 d .
H14 H 0.0130 0.8385 1.1879 0.023 Uiso 1 1 calc R
C15 C 0.18223(19) 0.87117(14) 1.03216(12) 0.0166(2) Uani 1 1 d .
H15 H 0.2020 0.9576 1.0161 0.020 Uiso 1 1 calc R
C16 C 0.63374(19) 0.42452(12) 0.61835(12) 0.0143(2) Uani 1 1 d .
H16A H 0.5113 0.3885 0.6187 0.017 Uiso 1 1 calc R
H16B H 0.6867 0.3737 0.6932 0.017 Uiso 1 1 calc R
C17 C 0.77090(18) 0.42298(13) 0.51253(12) 0.0142(2) Uani 1 1 d .
C18 C 0.9521(2) 0.28485(15) 0.43350(15) 0.0241(3) Uani 1 1 d .
H18A H 0.8920 0.3183 0.3602 0.036 Uiso 1 1 calc R
H18B H 0.9821 0.1948 0.4539 0.036 Uiso 1 1 calc R
H18C H 1.0683 0.3307 0.4230 0.036 Uiso 1 1 calc R
Mn1 Mn 0.43140(3) 0.922318(18) 0.794131(17) 0.01139(6) Uani 1 1 d .
N1 N 0.26624(15) 0.82094(11) 0.95295(10) 0.0128(2) Uani 1 1 d .
O1 O 0.66609(15) 1.03127(11) 0.55891(9) 0.0231(2) Uani 1 1 d .
O2 O 0.07114(15) 0.97637(12) 0.67058(10) 0.0277(3) Uani 1 1 d .
O3 O 0.42651(17) 1.16834(11) 0.83252(11) 0.0262(2) Uani 1 1 d .
O4 O 0.79288(16) 0.81680(12) 0.90874(10) 0.0273(2) Uani 1 1 d .
O5 O 0.60838(14) 0.55547(9) 0.60584(9) 0.01592(19) Uani 1 1 d .
O6 O 0.82427(14) 0.51591(10) 0.42582(9) 0.0190(2) Uani 1 1 d .
O7 O 0.82164(14) 0.30104(10) 0.52950(10) 0.0199(2) Uani 1 1 d .

loop_
_atom_site_aniso_label
_atom_site_aniso_U_11
_atom_site_aniso_U_22
_atom_site_aniso_U_33
_atom_site_aniso_U_23
_atom_site_aniso_U_13
_atom_site_aniso_U_12
C1 0.0164(6) 0.0135(6) 0.0182(6) -0.0067(5) -0.0032(5) -0.0016(5)
C2 0.0184(6) 0.0152(6) 0.0155(6) -0.0053(5) 0.0009(5) -0.0002(5)
C3 0.0160(6) 0.0162(6) 0.0176(6) -0.0064(5) 0.0000(5) -0.0009(5)
C4 0.0175(6) 0.0149(6) 0.0147(6) -0.0058(5) 0.0002(5) -0.0034(5)
C5 0.0120(5) 0.0109(5) 0.0122(5) -0.0039(4) -0.0016(4) -0.0012(4)
C6 0.0145(5) 0.0114(5) 0.0128(5) -0.0039(4) 0.0006(4) -0.0016(4)
C7 0.0132(5) 0.0138(6) 0.0118(5) -0.0063(4) -0.0013(4) -0.0002(4)
C8 0.0167(6) 0.0108(5) 0.0170(6) -0.0052(5) -0.0014(5) -0.0011(5)
C9 0.0159(6) 0.0126(6) 0.0140(6) -0.0034(5) -0.0001(4) -0.0026(5)
C10 0.0121(5) 0.0124(5) 0.0121(5) -0.0045(4) -0.0014(4) -0.0007(4)
C11 0.0115(5) 0.0143(6) 0.0125(5) -0.0045(4) -0.0017(4) -0.0002(4)
C12 0.0162(6) 0.0174(6) 0.0153(6) -0.0045(5) -0.0004(5) -0.0023(5)
C13 0.0153(6) 0.0260(7) 0.0131(6) -0.0049(5) 0.0013(5) -0.0022(5)
C14 0.0163(6) 0.0269(7) 0.0156(6) -0.0108(5) 0.0001(5) 0.0017(5)
C15 0.0156(6) 0.0199(6) 0.0171(6) -0.0103(5) -0.0016(5) 0.0016(5)
C16 0.0165(6) 0.0122(5) 0.0149(6) -0.0062(5) -0.0019(5) 0.0008(5)
C17 0.0134(5) 0.0155(6) 0.0167(6) -0.0088(5) -0.0037(4) 0.0000(5)
C18 0.0191(7) 0.0236(7) 0.0328(8) -0.0168(6) 0.0060(6) -0.0002(6)
Mn1 0.01213(10) 0.00994(9) 0.01217(10) -0.00441(7) -0.00052(7) -0.00091(7)
N1 0.0118(5) 0.0142(5) 0.0135(5) -0.0065(4) -0.0011(4) -0.0002(4)
O1 0.0249(5) 0.0251(5) 0.0172(5) -0.0061(4) 0.0029(4) -0.0085(4)
O2 0.0194(5) 0.0375(7) 0.0254(6) -0.0104(5) -0.0073(4) 0.0038(5)
O3 0.0304(6) 0.0172(5) 0.0346(6) -0.0148(5) 0.0012(5) -0.0030(4)
O4 0.0200(5) 0.0322(6) 0.0274(6) -0.0078(5) -0.0081(4) 0.0021(5)
O5 0.0218(5) 0.0118(4) 0.0149(4) -0.0072(4) 0.0028(4) -0.0012(4)
O6 0.0206(5) 0.0185(5) 0.0167(5) -0.0062(4) 0.0011(4) -0.0006(4)
O7 0.0207(5) 0.0152(5) 0.0243(5) -0.0103(4) 0.0043(4) 0.0001(4)

loop_
_atom_type_symbol
_atom_type_description
_atom_type_scat_dispersion_real
_atom_type_scat_dispersion_imag
_atom_type_scat_source
C C 0.0033 0.0016 'International Tables Vol C Tables 4.2.6.8 and 6.1.1.4'
H H 0.0000 0.0000 'International Tables Vol C Tables 4.2.6.8 and 6.1.1.4'
N N 0.0061 0.0033 'International Tables Vol C Tables 4.2.6.8 and 6.1.1.4'
O O 0.0106 0.0060 'International Tables Vol C Tables 4.2.6.8 and 6.1.1.4'
Mn Mn 0.3368 0.7283 'International Tables Vol C Tables 4.2.6.8 and 6.1.1.4'

loop_
_exptl_crystal_face_index_h
_exptl_crystal_face_index_k
_exptl_crystal_face_index_l
_exptl_crystal_face_perp_dist
_exptl_oxdiff_crystal_face_indexfrac_h
_exptl_oxdiff_crystal_face_indexfrac_k
_exptl_oxdiff_crystal_face_indexfrac_l
_exptl_oxdiff_crystal_face_x
_exptl_oxdiff_crystal_face_y
_exptl_oxdiff_crystal_face_z
0 -1 -1 0.0668 -0.0000 -1.0000 -1.0000 0.0414 -0.0126 0.0594
-1 1 1 0.0917 -1.0000 1.0000 1.0000 -0.1129 0.0675 -0.0115
0 1 0 0.0836 -0.0000 1.0000 0.0000 -0.0493 -0.0404 -0.0249
1 1 0 0.0682 1.0000 1.0000 0.0000 0.0222 -0.0952 -0.0728
0 1 1 0.0897 0.0000 1.0000 1.0000 -0.0414 0.0126 -0.0594
0 0 -1 0.0564 -0.0000 -0.0000 -1.0000 -0.0080 -0.0530 0.0345
1 0 1 0.0618 1.0000 0.0000 1.0000 0.0795 -0.0018 -0.0824
-1 0 -1 0.0908 -1.0000 -0.0000 -1.0000 -0.0795 0.0018 0.0824
-1 -1 -1 0.0938 -1.0000 -1.0000 -1.0000 -0.0302 0.0422 0.1073
0 0 1 0.0424 0.0000 0.0000 1.0000 0.0080 0.0530 -0.0345

loop_
_geom_angle_atom_site_label_1
_geom_angle_atom_site_label_2
_geom_angle_atom_site_label_3
_geom_angle
O1 C1 Mn1 177.89(12)
O2 C2 Mn1 178.46(13)
O3 C3 Mn1 178.41(13)
O4 C4 Mn1 176.97(12)
C6 C5 C10 117.74(11)
C6 C5 Mn1 129.01(9)
C10 C5 Mn1 113.19(9)
C5 C6 H6 119.3
C5 C6 C7 121.37(12)
C7 C6 H6 119.3
C8 C7 C6 120.66(12)
O5 C7 C6 114.91(11)
O5 C7 C8 124.42(12)
C7 C8 H8 120.7
C9 C8 C7 118.69(12)
C9 C8 H8 120.7
C8 C9 H9 119.5
C8 C9 C10 121.05(12)
C10 C9 H9 119.5
C5 C10 C11 116.28(11)
C9 C10 C5 120.47(12)
C9 C10 C11 123.25(12)
C12 C11 C10 125.37(12)
N1 C11 C10 114.28(11)
N1 C11 C12 120.34(12)
C11 C12 H12 119.8
C13 C12 C11 120.31(13)
C13 C12 H12 119.8
C12 C13 H13 120.5
C12 C13 C14 118.92(13)
C14 C13 H13 120.5
C13 C14 H14 120.7
C15 C14 C13 118.55(13)
C15 C14 H14 120.7
C14 C15 H15 118.4
N1 C15 C14 123.22(13)
N1 C15 H15 118.4
H16A C16 H16B 108.5
C17 C16 H16A 110.3
C17 C16 H16B 110.3
O5 C16 H16A 110.3
O5 C16 H16B 110.3
O5 C16 C17 107.14(11)
O6 C17 C16 125.77(12)
O6 C17 O7 124.95(12)
O7 C17 C16 109.27(11)
H18A C18 H18B 109.5
H18A C18 H18C 109.5
H18B C18 H18C 109.5
O7 C18 H18A 109.5
O7 C18 H18B 109.5
O7 C18 H18C 109.5
C1 Mn1 C2 90.31(6)
C1 Mn1 C3 92.67(6)
C1 Mn1 C4 89.63(6)
C1 Mn1 C5 91.98(5)
C1 Mn1 N1 172.00(5)
C2 Mn1 C5 86.12(5)
C2 Mn1 N1 88.23(5)
C3 Mn1 C2 95.63(6)
C3 Mn1 C4 94.84(6)
C3 Mn1 C5 175.02(6)
C3 Mn1 N1 95.30(5)
C4 Mn1 C2 169.52(6)
C4 Mn1 C5 83.41(5)
C4 Mn1 N1 90.38(5)
C5 Mn1 N1 80.08(5)
C11 N1 Mn1 116.07(8)
C15 N1 C11 118.66(11)
C15 N1 Mn1 125.26(9)
C7 O5 C16 117.47(10)
C17 O7 C18 115.27(11)

loop_
_geom_bond_atom_site_label_1
_geom_bond_atom_site_label_2
_geom_bond_distance
C1 Mn1 1.8148(14)
C1 O1 1.1443(18)
C2 Mn1 1.8660(14)
C2 O2 1.1330(17)
C3 Mn1 1.8263(14)
C3 O3 1.1500(17)
C4 Mn1 1.8527(14)
C4 O4 1.1381(17)
C5 C6 1.3930(17)
C5 C10 1.4165(17)
C5 Mn1 2.0528(13)
C6 H6 0.9300
C6 C7 1.3980(17)
C7 C8 1.3933(18)
C7 O5 1.3733(15)
C8 H8 0.9300
C8 C9 1.3910(18)
C9 H9 0.9300
C9 C10 1.3978(18)
C10 C11 1.4633(17)
C11 C12 1.4006(18)
C11 N1 1.3598(17)
C12 H12 0.9300
C12 C13 1.3844(19)
C13 H13 0.9300
C13 C14 1.387(2)
C14 H14 0.9300
C14 C15 1.381(2)
C15 H15 0.9300
C15 N1 1.3533(16)
C16 H16A 0.9700
C16 H16B 0.9700
C16 C17 1.5125(18)
C16 O5 1.4224(15)
C17 O6 1.2000(17)
C17 O7 1.3366(16)
C18 H18A 0.9600
C18 H18B 0.9600
C18 H18C 0.9600
C18 O7 1.4524(17)
Mn1 N1 2.0672(11)

loop_
_geom_torsion_atom_site_label_1
_geom_torsion_atom_site_label_2
_geom_torsion_atom_site_label_3
_geom_torsion_atom_site_label_4
_geom_torsion
C2 Mn1 N1 C11 87.54(10)
C2 Mn1 N1 C15 -91.08(11)
C3 Mn1 N1 C11 -176.96(9)
C3 Mn1 N1 C15 4.42(11)
C4 Mn1 N1 C11 -82.06(10)
C4 Mn1 N1 C15 99.31(11)
C5 C6 C7 C8 0.14(19)
C5 C6 C7 O5 179.89(11)
C5 C10 C11 C12 176.44(12)
C5 C10 C11 N1 -2.70(16)
C5 Mn1 N1 C11 1.18(9)
C5 Mn1 N1 C15 -177.44(11)
C6 C5 C10 C9 1.31(18)
C6 C5 C10 C11 -178.79(11)
C6 C5 Mn1 C1 1.13(12)
C6 C5 Mn1 C2 91.31(12)
C6 C5 Mn1 C4 -88.27(12)
C6 C5 Mn1 N1 -179.81(12)
C6 C7 C8 C9 0.42(19)
C6 C7 O5 C16 170.60(11)
C7 C8 C9 C10 -0.09(19)
C8 C7 O5 C16 -9.66(18)
C8 C9 C10 C5 -0.79(19)
C8 C9 C10 C11 179.32(12)
C9 C10 C11 C12 -3.7(2)
C9 C10 C11 N1 177.20(11)
C10 C5 C6 C7 -0.99(18)
C10 C5 Mn1 C1 178.38(9)
C10 C5 Mn1 C2 -91.44(10)
C10 C5 Mn1 C4 88.98(10)
C10 C5 Mn1 N1 -2.56(9)
C10 C11 C12 C13 -178.36(12)
C10 C11 N1 C15 179.15(11)
C10 C11 N1 Mn1 0.43(14)
C11 C12 C13 C14 -1.0(2)
C12 C11 N1 C15 -0.04(18)
C12 C11 N1 Mn1 -178.76(9)
C12 C13 C14 C15 0.5(2)
C13 C14 C15 N1 0.2(2)
C14 C15 N1 C11 -0.41(19)
C14 C15 N1 Mn1 178.17(10)
C16 C17 O7 C18 179.27(11)
C17 C16 O5 C7 -169.27(10)
Mn1 C5 C6 C7 176.15(9)
Mn1 C5 C10 C9 -176.27(9)
Mn1 C5 C10 C11 3.62(14)
N1 C11 C12 C13 0.73(19)
O5 C7 C8 C9 -179.30(11)
O5 C16 C17 O6 -10.17(18)
O5 C16 C17 O7 170.86(10)
O6 C17 O7 C18 0.29(19)
